data_7209951
loop_
_publ_author_name
'Bia\/lo\'nska, Agata'
'Ciunik, Zbigniew'

_publ_section_title
;
 Solid solutions of quasi-isomorphous diastereomeric salts -- kinetics
 versus thermodynamics
;
_journal_issue 28
_journal_name_full CrystEngComm
_journal_page_first 5681
_journal_paper_doi 10.1039/c3ce40512e
_journal_volume 15
_journal_year 2013
_chemical_absolute_configuration rm
_chemical_formula_moiety 'C10 H9 N2 O5, C23 H27 N2 O4, C3 H8 O'
_chemical_formula_sum 'C36 H44 N4 O10'
_chemical_formula_weight 692.75
_chemical_name_systematic
;
brucinium N-(3-nitrobenzoy)-(D~0.73~L~0.27~)-alaninate propan-1-ol solvate
;
_space_group_IT_number 19
_symmetry_cell_setting orthorhombic
_symmetry_space_group_name_Hall 'P 2ac 2ab'
_symmetry_space_group_name_H-M 'P 21 21 21'
_atom_sites_solution_hydrogens geom
_atom_sites_solution_primary direct
_atom_sites_solution_secondary difmap
_audit_creation_method SHELXL-97
_cell_angle_alpha 90.00
_cell_angle_beta 90.00
_cell_angle_gamma 90.00
_cell_formula_units_Z 4
_cell_length_a 7.826(2)
_cell_length_b 12.048(3)
_cell_length_c 35.119(6)
_cell_measurement_reflns_used 3279
_cell_measurement_temperature 100(2)
_cell_measurement_theta_max 77.8566
_cell_measurement_theta_min 2.5144
_cell_volume 3311.3(13)
_computing_cell_refinement
;
CrysAlisPro, Agilent Technologies,
Version 1.171.36.21t (release 14-08-2012 CrysAlis171 .NET)
(compiled Aug 14 2012,18:12:40)
;
_computing_data_collection
;
CrysAlisPro, Agilent Technologies,
Version 1.171.36.21t (release 14-08-2012 CrysAlis171 .NET)
(compiled Aug 14 2012,18:12:40)
;
_computing_data_reduction
;
CrysAlisPro, Agilent Technologies,
Version 1.171.36.21t (release 14-08-2012 CrysAlis171 .NET)
(compiled Aug 14 2012,18:12:40)
;
_computing_structure_refinement
;
SHELXL-97 (Sheldrick, G. M. (2008). <i>Acta Cryst.</i> <b>A64</b>, 112-122.)
;
_computing_structure_solution
;
SIR2004 (Burla, M. C., Caliandro, R., Camalli, M., Carrozzini, B.,
Cascarano, G. L., De Caro, L., Giacovazzo, C., Polidori G.,
Spagna, R., J. Appl. Cryst. 2005. 38, 381-388.)
;
_diffrn_ambient_temperature 100(2)
_diffrn_measured_fraction_theta_full 0.990
_diffrn_measured_fraction_theta_max 0.990
_diffrn_measurement_device_type 'Xcalibur, Onyx'
_diffrn_measurement_method '\w scans'
_diffrn_radiation_monochromator graphite
_diffrn_radiation_source 'fine-focus sealed tube'
_diffrn_radiation_type 'Cu K\a'
_diffrn_radiation_wavelength 1.5417
_diffrn_reflns_av_R_equivalents 0.0814
_diffrn_reflns_av_sigmaI/netI 0.0888
_diffrn_reflns_limit_h_max 9
_diffrn_reflns_limit_h_min -9
_diffrn_reflns_limit_k_max 15
_diffrn_reflns_limit_k_min -14
_diffrn_reflns_limit_l_max 44
_diffrn_reflns_limit_l_min -34
_diffrn_reflns_number 11634
_diffrn_reflns_theta_full 77.81
_diffrn_reflns_theta_max 77.81
_diffrn_reflns_theta_min 2.51
_diffrn_standards_number 0
_exptl_absorpt_coefficient_mu 0.845
_exptl_absorpt_correction_type none
_exptl_crystal_colour colorless
_exptl_crystal_density_diffrn 1.390
_exptl_crystal_density_method 'not measured'
_exptl_crystal_description plate
_exptl_crystal_F_000 1472
_exptl_crystal_size_max 0.28
_exptl_crystal_size_mid 0.10
_exptl_crystal_size_min 0.06
_refine_diff_density_max 0.331
_refine_diff_density_min -0.278
_refine_diff_density_rms 0.066
_refine_ls_abs_structure_details 'Flack H D (1983), Acta Cryst. A39, 876-881'
_refine_ls_abs_structure_Flack -0.2(3)
_refine_ls_extinction_coef 0.0013(2)
_refine_ls_extinction_expression Fc^*^=kFc[1+0.001xFc^2^\l^3^/sin(2\q)]^-1/4^
_refine_ls_extinction_method SHELXL
_refine_ls_goodness_of_fit_ref 1.055
_refine_ls_hydrogen_treatment mixed
_refine_ls_matrix_type full
_refine_ls_number_parameters 616
_refine_ls_number_reflns 6264
_refine_ls_number_restraints 247
_refine_ls_restrained_S_all 1.052
_refine_ls_R_factor_all 0.0808
_refine_ls_R_factor_gt 0.0684
_refine_ls_shift/su_max 0.000
_refine_ls_shift/su_mean 0.000
_refine_ls_structure_factor_coef Fsqd
_refine_ls_weighting_details 'calc w=1/[\s^2^(Fo^2^)+(0.0811P)^2^+1.4944P] where P=(Fo^2^+2Fc^2^)/3'
_refine_ls_weighting_scheme calc
_refine_ls_wR_factor_gt 0.1715
_refine_ls_wR_factor_ref 0.1959
_reflns_number_gt 5265
_reflns_number_total 6264
_reflns_threshold_expression >2sigma(I)
_cod_data_source_file c3ce40512e.txt
_cod_data_source_block b3nb(dl)a/1pr
_cod_database_code 7209951

loop_
_symmetry_equiv_pos_as_xyz
'x, y, z'
'-x+1/2, -y, z+1/2'
'-x, y+1/2, -z+1/2'
'x+1/2, -y+1/2, -z'

loop_
_atom_site_label
_atom_site_type_symbol
_atom_site_fract_x
_atom_site_fract_y
_atom_site_fract_z
_atom_site_U_iso_or_equiv
_atom_site_adp_type
_atom_site_occupancy
_atom_site_symmetry_multiplicity
_atom_site_calc_flag
_atom_site_refinement_flags
_atom_site_disorder_assembly
_atom_site_disorder_group
O1 O 0.6862(4) 1.2786(2) 0.17518(7) 0.0350(6) Uani 1 1 d . . .
O2 O 0.7478(4) 0.7046(2) 0.32401(7) 0.0382(6) Uani 1 1 d . . .
O3 O 0.7909(4) 0.5800(2) 0.26455(7) 0.0375(6) Uani 1 1 d . . .
O4 O 0.7140(5) 1.1089(2) 0.29476(7) 0.0424(7) Uani 1 1 d . . .
N1 N 0.6477(4) 1.0242(2) 0.23883(7) 0.0274(6) Uani 1 1 d . . .
N2 N 0.6372(5) 0.9101(3) 0.11333(8) 0.0392(8) Uani 1 1 d . . .
H2A H 0.6341 0.8479 0.0977 0.047 Uiso 1 1 calc R . .
C1 C 0.6968(5) 0.8702(3) 0.28640(9) 0.0315(7) Uani 1 1 d . . .
H1A H 0.6874 0.9167 0.3082 0.038 Uiso 1 1 calc R . .
C2 C 0.7311(5) 0.7570(3) 0.28981(9) 0.0320(8) Uani 1 1 d . . .
C3 C 0.7495(5) 0.6883(3) 0.25735(10) 0.0316(7) Uani 1 1 d . . .
C4 C 0.7250(5) 0.7328(3) 0.22131(9) 0.0315(7) Uani 1 1 d . . .
H4A H 0.7333 0.6869 0.1994 0.038 Uiso 1 1 calc R . .
C5 C 0.6880(5) 0.8462(3) 0.21764(9) 0.0291(7) Uani 1 1 d . . .
C6 C 0.6769(5) 0.9122(3) 0.24949(9) 0.0283(7) Uani 1 1 d . . .
C7 C 0.6403(5) 0.9105(3) 0.18250(9) 0.0317(7) Uani 1 1 d . . .
C8 C 0.6548(5) 1.0325(3) 0.19664(9) 0.0300(7) Uani 1 1 d . . .
H8A H 0.5544 1.0761 0.1873 0.036 Uiso 1 1 calc R . .
C9 C 0.6941(5) 1.1143(3) 0.26039(10) 0.0333(7) Uani 1 1 d . . .
C10 C 0.7206(6) 1.2218(3) 0.23912(10) 0.0358(8) Uani 1 1 d . . .
H10A H 0.7952 1.2698 0.2548 0.043 Uiso 1 1 calc R . .
H10B H 0.6085 1.2594 0.2370 0.043 Uiso 1 1 calc R . .
C11 C 0.7992(5) 1.2153(3) 0.19862(9) 0.0310(7) Uani 1 1 d . . .
H11A H 0.9141 1.2515 0.1988 0.037 Uiso 1 1 calc R . .
C12 C 0.7462(6) 1.2962(3) 0.13692(10) 0.0389(8) Uani 1 1 d . . .
H12A H 0.8722 1.3030 0.1371 0.047 Uiso 1 1 calc R . .
H12B H 0.6984 1.3666 0.1270 0.047 Uiso 1 1 calc R . .
C13 C 0.6957(6) 1.2033(3) 0.11110(10) 0.0389(9) Uani 1 1 d . . .
H13A H 0.6184 1.2181 0.0909 0.047 Uiso 1 1 calc R . .
C14 C 0.7544(6) 1.1010(3) 0.11533(9) 0.0365(8) Uani 1 1 d . . .
C15 C 0.7014(7) 1.0064(3) 0.09005(10) 0.0417(10) Uani 1 1 d . . .
H15A H 0.8002 0.9822 0.0745 0.050 Uiso 1 1 calc R . .
H15B H 0.6103 1.0316 0.0725 0.050 Uiso 1 1 calc R . .
C16 C 0.4601(6) 0.9299(4) 0.12818(10) 0.0402(9) Uani 1 1 d . . .
H16A H 0.3744 0.8915 0.1121 0.048 Uiso 1 1 calc R . .
H16B H 0.4336 1.0102 0.1286 0.048 Uiso 1 1 calc R . .
C17 C 0.4601(5) 0.8824(3) 0.16842(9) 0.0343(8) Uani 1 1 d . . .
H17A H 0.4406 0.8012 0.1682 0.041 Uiso 1 1 calc R . .
H17B H 0.3718 0.9183 0.1844 0.041 Uiso 1 1 calc R . .
C18 C 0.8192(5) 1.0938(3) 0.18677(9) 0.0310(7) Uani 1 1 d . . .
H18A H 0.9086 1.0624 0.2040 0.037 Uiso 1 1 calc R . .
C19 C 0.8816(5) 1.0700(3) 0.14624(10) 0.0350(8) Uani 1 1 d . . .
H19A H 0.9904 1.1116 0.1418 0.042 Uiso 1 1 calc R . .
C20 C 0.9193(6) 0.9442(4) 0.14461(12) 0.0404(9) Uani 1 1 d . . .
H20A H 0.9773 0.9253 0.1204 0.048 Uiso 1 1 calc R . .
H20B H 0.9948 0.9225 0.1660 0.048 Uiso 1 1 calc R . .
C21 C 0.7497(6) 0.8834(3) 0.14741(9) 0.0351(8) Uani 1 1 d . . .
H21A H 0.7732 0.8018 0.1474 0.042 Uiso 1 1 calc R . .
C22 C 0.7239(6) 0.7708(4) 0.35713(10) 0.0441(10) Uani 1 1 d . . .
H22A H 0.7366 0.7245 0.3799 0.066 Uiso 1 1 calc R . .
H22B H 0.6091 0.8034 0.3567 0.066 Uiso 1 1 calc R . .
H22C H 0.8094 0.8303 0.3576 0.066 Uiso 1 1 calc R . .
C23 C 0.8311(8) 0.5150(3) 0.23228(12) 0.0486(10) Uani 1 1 d . . .
H23A H 0.8592 0.4393 0.2404 0.073 Uiso 1 1 calc R . .
H23B H 0.9293 0.5476 0.2191 0.073 Uiso 1 1 calc R . .
H23C H 0.7327 0.5131 0.2151 0.073 Uiso 1 1 calc R . .
C24 C 0.6314(6) 0.7348(3) 0.04267(11) 0.0377(9) Uani 1 1 d . . .
C25 C 0.6425(6) 0.6371(4) 0.01516(13) 0.0435(9) Uani 1 1 d . . .
H25B H 0.7415 0.5895 0.0227 0.052 Uiso 0.274(6) 1 calc PR A 2
H25A H 0.5568 0.5857 0.0236 0.052 Uiso 0.726(6) 1 d PR A 1
O5 O 0.7034(6) 0.7259(3) 0.07440(10) 0.0329(9) Uani 0.726(6) 1 d P A 1
O6 O 0.5298(6) 0.8122(4) 0.03453(11) 0.0420(10) Uani 0.726(6) 1 d P A 1
O7 O 0.6937(9) 0.4194(9) 0.0425(3) 0.0564(18) Uani 0.726(6) 1 d PU . 1
O8 O 1.0414(15) 0.0908(9) 0.0587(3) 0.071(3) Uani 0.726(6) 1 d PU . 1
O9 O 1.3196(17) 0.1058(10) 0.0573(5) 0.055(2) Uani 0.726(6) 1 d PU . 1
N4 N 1.1780(14) 0.1498(6) 0.0540(3) 0.0401(19) Uani 0.726(6) 1 d PU . 1
N3 N 0.7990(6) 0.5781(4) 0.01783(12) 0.0320(9) Uani 0.726(6) 1 d P . 1
H3A H 0.8930 0.6124 0.0108 0.038 Uiso 0.726(6) 1 calc PR A 1
C26 C 0.5907(12) 0.6652(7) -0.0243(2) 0.055(2) Uani 0.726(6) 1 d PU . 1
H26E H 0.6122 0.6016 -0.0410 0.083 Uiso 0.726(6) 1 calc PR A 1
H26A H 0.6570 0.7292 -0.0332 0.083 Uiso 0.726(6) 1 calc PR A 1
H26B H 0.4687 0.6835 -0.0248 0.083 Uiso 0.726(6) 1 calc PR A 1
C27 C 0.8129(7) 0.4722(4) 0.03047(14) 0.0319(11) Uani 0.726(6) 1 d P . 1
C28 C 0.9867(10) 0.4235(6) 0.0286(2) 0.0312(12) Uani 0.726(6) 1 d PU . 1
C29 C 1.0039(11) 0.3146(6) 0.0426(2) 0.0357(16) Uani 0.726(6) 1 d PU . 1
H29A H 0.9086 0.2765 0.0531 0.043 Uiso 0.726(6) 1 calc PR A 1
C30 C 1.1616(13) 0.2646(7) 0.0408(3) 0.0347(16) Uani 0.726(6) 1 d PU . 1
C31 C 1.3049(10) 0.3155(6) 0.0274(2) 0.0389(15) Uani 0.726(6) 1 d PU . 1
H31B H 1.4126 0.2793 0.0280 0.047 Uiso 0.726(6) 1 calc PR A 1
C32 C 1.2886(8) 0.4203(6) 0.0130(2) 0.0422(14) Uani 0.726(6) 1 d PU . 1
H32A H 1.3853 0.4570 0.0025 0.051 Uiso 0.726(6) 1 calc PR A 1
C33 C 1.1326(9) 0.4730(6) 0.01366(19) 0.0339(14) Uani 0.726(6) 1 d PU . 1
H33A H 1.1243 0.5460 0.0035 0.041 Uiso 0.726(6) 1 calc PR A 1
H31A H 0.3982 0.6035 0.0048 0.041 Uiso 0.274(6) 1 d PR A 2
C261 C 0.681(3) 0.6906(19) -0.0290(5) 0.056(4) Uani 0.274(6) 1 d PU . 2
H26F H 0.6409 0.6384 -0.0485 0.084 Uiso 0.274(6) 1 calc PR A 2
H26C H 0.8042 0.7027 -0.0322 0.084 Uiso 0.274(6) 1 calc PR A 2
H26D H 0.6207 0.7613 -0.0318 0.084 Uiso 0.274(6) 1 calc PR A 2
O51 O 0.586(2) 0.7328(11) 0.0729(3) 0.051(3) Uani 0.274(6) 1 d PU A 2
O61 O 0.750(2) 0.8208(11) 0.0324(4) 0.063(4) Uani 0.274(6) 1 d PU A 2
O71 O 0.639(3) 0.424(3) 0.0393(9) 0.059(5) Uani 0.274(6) 1 d PU . 2
O81 O 1.074(2) 0.1064(19) 0.0691(5) 0.034(3) Uani 0.274(6) 1 d PU . 2
O91 O 1.354(4) 0.091(3) 0.0570(13) 0.049(4) Uani 0.274(6) 1 d PU . 2
N41 N 1.211(4) 0.124(2) 0.0546(9) 0.039(4) Uani 0.274(6) 1 d PU . 2
N31 N 0.5054(16) 0.5764(11) 0.0149(3) 0.037(3) Uani 0.274(6) 1 d PU . 2
C271 C 0.506(2) 0.4727(14) 0.0281(4) 0.038(3) Uani 0.274(6) 1 d PU . 2
C281 C 1.3293(15) 0.4165(9) 0.0297(3) 0.034(3) Uani 0.274(6) 1 d PGU . 2
C291 C 1.3376(16) 0.3045(10) 0.0390(4) 0.031(3) Uani 0.274(6) 1 d PGU . 2
H29B H 1.4453 0.2699 0.0427 0.037 Uiso 0.274(6) 1 calc PR A 2
C301 C 1.188(2) 0.2430(9) 0.0427(5) 0.024(3) Uani 0.274(6) 1 d PGU . 2
C311 C 1.0305(17) 0.2936(13) 0.0372(6) 0.033(3) Uani 0.274(6) 1 d PGU . 2
H31C H 0.9284 0.2516 0.0397 0.040 Uiso 0.274(6) 1 calc PR A 2
C321 C 1.0222(15) 0.4057(13) 0.0279(6) 0.036(4) Uani 0.274(6) 1 d PGU . 2
H32B H 0.9144 0.4403 0.0242 0.043 Uiso 0.274(6) 1 calc PR A 2
C331 C 1.1716(19) 0.4671(9) 0.0242(4) 0.038(4) Uani 0.274(6) 1 d PGU . 2
H33B H 1.1660 0.5437 0.0179 0.045 Uiso 0.274(6) 1 calc PR A 2
O110 O 0.8197(7) 0.5954(3) 0.13509(10) 0.0494(11) Uani 0.853(9) 1 d PDU B 1
H11D H 0.7876 0.6347 0.1167 0.074 Uiso 0.853(9) 1 calc PR B 1
C110 C 0.9920(8) 0.5575(4) 0.12846(14) 0.0490(14) Uani 0.853(9) 1 d PD B 1
H11B H 0.9901 0.5007 0.1081 0.059 Uiso 0.853(9) 1 calc PR B 1
H11C H 1.0349 0.5214 0.1519 0.059 Uiso 0.853(9) 1 calc PR B 1
C120 C 1.1156(8) 0.6492(6) 0.11709(18) 0.0565(16) Uani 0.853(9) 1 d PDU B 1
H12C H 1.1211 0.7055 0.1376 0.068 Uiso 0.853(9) 1 calc PR B 1
H12D H 1.0738 0.6862 0.0937 0.068 Uiso 0.853(9) 1 calc PR B 1
C130 C 1.2936(11) 0.6020(7) 0.11001(18) 0.0620(17) Uani 0.853(9) 1 d PDU B 1
H13B H 1.3713 0.6622 0.1028 0.093 Uiso 0.853(9) 1 calc PR B 1
H13C H 1.2883 0.5472 0.0894 0.093 Uiso 0.853(9) 1 calc PR B 1
H13D H 1.3355 0.5663 0.1333 0.093 Uiso 0.853(9) 1 calc PR B 1
O112 O 0.719(4) 0.592(2) 0.1303(7) 0.059(4) Uani 0.147(9) 1 d PDU B 2
H112 H 0.6437 0.6312 0.1195 0.088 Uiso 0.147(9) 1 calc PR B 2
C112 C 0.876(3) 0.598(3) 0.1089(9) 0.059(5) Uani 0.147(9) 1 d PDU B 2
H11G H 0.8472 0.6335 0.0842 0.071 Uiso 0.147(9) 1 calc PR B 2
H11H H 0.9086 0.5206 0.1030 0.071 Uiso 0.147(9) 1 calc PR B 2
C122 C 1.037(4) 0.656(4) 0.1234(12) 0.057(4) Uani 0.147(9) 1 d PDU B 2
H12G H 1.0297 0.6565 0.1515 0.068 Uiso 0.147(9) 1 calc PR B 2
H12H H 1.0308 0.7338 0.1149 0.068 Uiso 0.147(9) 1 calc PR B 2
C132 C 1.214(6) 0.613(4) 0.1129(12) 0.056(4) Uani 0.147(9) 1 d PDU B 2
H13H H 1.3006 0.6638 0.1226 0.084 Uiso 0.147(9) 1 calc PR B 2
H13I H 1.2234 0.6069 0.0852 0.084 Uiso 0.147(9) 1 calc PR B 2
H13J H 1.2307 0.5391 0.1243 0.084 Uiso 0.147(9) 1 calc PR B 2

loop_
_atom_site_aniso_label
_atom_site_aniso_U_11
_atom_site_aniso_U_22
_atom_site_aniso_U_33
_atom_site_aniso_U_23
_atom_site_aniso_U_13
_atom_site_aniso_U_12
O1 0.0422(14) 0.0315(12) 0.0313(11) 0.0045(10) -0.0003(11) -0.0034(12)
O2 0.0521(16) 0.0372(13) 0.0255(11) 0.0066(10) -0.0050(11) 0.0023(13)
O3 0.0523(16) 0.0260(12) 0.0344(11) 0.0023(10) -0.0025(12) 0.0002(12)
O4 0.070(2) 0.0351(14) 0.0222(10) -0.0020(10) -0.0085(12) 0.0035(14)
N1 0.0402(16) 0.0216(13) 0.0202(11) 0.0018(10) -0.0020(11) -0.0029(12)
N2 0.065(2) 0.0322(15) 0.0200(11) -0.0005(12) 0.0026(14) -0.0112(17)
C1 0.0412(19) 0.0293(16) 0.0240(14) 0.0044(13) -0.0010(14) -0.0057(15)
C2 0.0388(19) 0.0321(17) 0.0250(14) 0.0059(13) -0.0034(13) -0.0005(15)
C3 0.0394(18) 0.0242(15) 0.0311(15) 0.0017(13) -0.0051(14) 0.0011(15)
C4 0.0378(19) 0.0294(16) 0.0273(14) 0.0011(13) 0.0019(14) 0.0006(15)
C5 0.0376(18) 0.0248(15) 0.0248(14) 0.0027(12) -0.0011(14) -0.0002(14)
C6 0.0372(17) 0.0244(15) 0.0234(13) 0.0012(12) -0.0013(13) 0.0000(14)
C7 0.044(2) 0.0282(16) 0.0230(13) -0.0008(13) 0.0012(14) -0.0073(16)
C8 0.0407(19) 0.0296(16) 0.0198(13) 0.0042(12) 0.0021(13) -0.0015(16)
C9 0.0399(19) 0.0305(17) 0.0295(15) -0.0050(14) -0.0047(14) 0.0040(15)
C10 0.051(2) 0.0283(16) 0.0283(15) -0.0042(14) -0.0029(15) 0.0006(17)
C11 0.0374(18) 0.0261(16) 0.0295(15) 0.0011(13) -0.0056(14) -0.0004(15)
C12 0.051(2) 0.0312(17) 0.0346(17) 0.0087(15) 0.0068(16) -0.0079(17)
C13 0.055(2) 0.0342(18) 0.0271(14) 0.0052(14) 0.0018(16) -0.0066(19)
C14 0.055(2) 0.0313(17) 0.0231(13) 0.0015(13) 0.0071(15) -0.0048(17)
C15 0.070(3) 0.0313(18) 0.0235(14) 0.0025(13) 0.0043(17) -0.013(2)
C16 0.054(2) 0.038(2) 0.0283(16) 0.0016(16) -0.0095(16) -0.0105(19)
C17 0.046(2) 0.0326(18) 0.0243(14) 0.0036(13) -0.0023(14) -0.0109(17)
C18 0.0361(19) 0.0275(16) 0.0294(14) 0.0010(13) 0.0017(14) -0.0009(15)
C19 0.045(2) 0.0287(17) 0.0320(16) 0.0009(14) 0.0071(15) -0.0043(16)
C20 0.052(2) 0.0326(19) 0.0365(17) -0.0024(16) 0.0104(17) -0.0013(17)
C21 0.057(2) 0.0255(15) 0.0231(13) -0.0014(12) 0.0030(15) -0.0038(16)
C22 0.059(3) 0.048(2) 0.0255(15) 0.0075(16) -0.0033(16) -0.001(2)
C23 0.075(3) 0.0269(17) 0.044(2) -0.0033(16) 0.000(2) 0.000(2)
C24 0.052(2) 0.0289(17) 0.0318(17) -0.0017(14) -0.0046(16) 0.0036(17)
C25 0.044(2) 0.039(2) 0.047(2) -0.0113(18) -0.0059(18) 0.0067(19)
O5 0.041(2) 0.0320(18) 0.0262(15) -0.0008(13) -0.0082(15) 0.0037(17)
O6 0.056(3) 0.033(2) 0.0370(19) -0.0072(16) -0.0113(17) 0.0126(18)
O7 0.037(4) 0.052(3) 0.080(4) 0.024(3) 0.006(4) -0.011(4)
O8 0.088(6) 0.046(4) 0.079(6) 0.011(4) 0.021(5) -0.006(4)
O9 0.068(7) 0.049(4) 0.047(3) -0.008(2) -0.011(4) 0.034(3)
N4 0.061(5) 0.030(4) 0.029(2) 0.002(3) 0.007(3) 0.019(3)
N3 0.031(2) 0.028(2) 0.0373(19) -0.0028(17) 0.0033(16) -0.0028(18)
C26 0.061(5) 0.063(5) 0.042(3) -0.023(3) -0.017(4) 0.009(4)
C27 0.034(2) 0.031(2) 0.030(2) 0.0029(18) 0.0016(19) -0.009(2)
C28 0.039(3) 0.028(3) 0.027(2) 0.001(2) -0.005(2) 0.006(2)
C29 0.054(3) 0.023(3) 0.030(3) -0.007(2) 0.011(2) 0.000(3)
C30 0.055(4) 0.029(3) 0.021(2) 0.001(2) -0.004(2) 0.011(3)
C31 0.041(3) 0.038(3) 0.038(4) -0.007(3) -0.014(3) 0.004(3)
C32 0.037(3) 0.041(3) 0.049(4) -0.010(3) 0.004(3) -0.003(3)
C33 0.039(3) 0.032(3) 0.031(3) 0.003(2) -0.005(3) -0.006(2)
C261 0.070(9) 0.068(8) 0.030(6) -0.014(6) -0.005(8) -0.022(8)
O51 0.060(7) 0.048(6) 0.045(5) -0.008(5) 0.015(5) -0.017(6)
O61 0.083(8) 0.045(6) 0.061(6) -0.001(5) 0.021(6) -0.009(6)
O71 0.050(9) 0.057(6) 0.070(6) 0.015(5) 0.002(7) -0.001(8)
O81 0.028(5) 0.031(5) 0.042(6) -0.012(5) 0.004(5) 0.002(4)
O91 0.045(8) 0.055(8) 0.046(6) -0.006(6) 0.002(6) 0.015(7)
N41 0.043(7) 0.038(7) 0.035(5) 0.002(6) 0.005(5) 0.014(6)
N31 0.037(6) 0.030(5) 0.044(5) -0.012(4) -0.001(5) -0.006(5)
C271 0.049(7) 0.042(7) 0.024(5) 0.015(5) -0.001(5) 0.008(6)
C281 0.053(6) 0.027(5) 0.022(5) -0.006(5) -0.007(5) -0.007(5)
C291 0.032(6) 0.035(5) 0.026(6) 0.008(5) -0.011(5) -0.001(5)
C301 0.034(6) 0.024(6) 0.014(5) -0.001(4) 0.001(4) 0.009(5)
C311 0.042(5) 0.033(5) 0.025(4) -0.010(4) 0.001(4) 0.005(4)
C321 0.035(6) 0.035(6) 0.037(5) -0.004(5) -0.002(5) -0.001(5)
C331 0.052(7) 0.030(5) 0.031(7) -0.002(5) -0.015(6) -0.004(5)
O110 0.067(3) 0.0434(18) 0.0379(17) 0.0061(15) -0.0052(18) 0.002(2)
C110 0.072(4) 0.039(3) 0.036(2) 0.001(2) 0.000(2) 0.004(3)
C120 0.062(4) 0.058(3) 0.049(3) 0.010(3) -0.002(3) -0.006(3)
C130 0.063(4) 0.079(4) 0.045(3) -0.001(3) 0.006(3) -0.014(4)
O112 0.063(7) 0.057(6) 0.056(6) -0.001(6) -0.008(6) -0.002(6)
C112 0.062(7) 0.061(7) 0.055(7) 0.001(6) -0.001(6) -0.002(6)
C122 0.061(7) 0.057(6) 0.052(6) 0.003(5) 0.001(6) -0.005(6)
C132 0.060(6) 0.062(6) 0.045(5) 0.001(5) 0.001(6) -0.006(6)

loop_
_atom_type_symbol
_atom_type_description
_atom_type_scat_dispersion_real
_atom_type_scat_dispersion_imag
_atom_type_scat_source
C C 0.0181 0.0091 'International Tables Vol C Tables 4.2.6.8 and 6.1.1.4'
H H 0.0000 0.0000 'International Tables Vol C Tables 4.2.6.8 and 6.1.1.4'
N N 0.0311 0.0180 'International Tables Vol C Tables 4.2.6.8 and 6.1.1.4'
O O 0.0492 0.0322 'International Tables Vol C Tables 4.2.6.8 and 6.1.1.4'

loop_
_geom_angle_atom_site_label_1
_geom_angle_atom_site_label_2
_geom_angle_atom_site_label_3
_geom_angle
_geom_angle_site_symmetry_1
_geom_angle_site_symmetry_3
C11 O1 C12 114.5(3) . .
C2 O2 C22 116.5(3) . .
C3 O3 C23 115.7(3) . .
C9 N1 C6 124.4(3) . .
C9 N1 C8 119.1(3) . .
C6 N1 C8 108.8(3) . .
C16 N2 C15 112.0(4) . .
C16 N2 C21 107.2(3) . .
C15 N2 C21 113.4(3) . .
C16 N2 H2A 108.0 . .
C15 N2 H2A 108.0 . .
C21 N2 H2A 108.0 . .
C2 C1 C6 117.0(3) . .
C2 C1 H1A 121.5 . .
C6 C1 H1A 121.5 . .
O2 C2 C1 123.2(3) . .
O2 C2 C3 115.3(3) . .
C1 C2 C3 121.5(3) . .
O3 C3 C4 124.7(3) . .
O3 C3 C2 115.7(3) . .
C4 C3 C2 119.6(3) . .
C3 C4 C5 119.3(3) . .
C3 C4 H4A 120.4 . .
C5 C4 H4A 120.4 . .
C6 C5 C4 120.1(3) . .
C6 C5 C7 110.7(3) . .
C4 C5 C7 129.0(3) . .
C5 C6 C1 122.5(3) . .
C5 C6 N1 110.2(3) . .
C1 C6 N1 127.3(3) . .
C5 C7 C17 112.3(3) . .
C5 C7 C21 114.2(3) . .
C17 C7 C21 101.9(3) . .
C5 C7 C8 102.0(3) . .
C17 C7 C8 112.2(3) . .
C21 C7 C8 114.6(3) . .
N1 C8 C18 106.9(3) . .
N1 C8 C7 104.6(3) . .
C18 C8 C7 116.6(3) . .
N1 C8 H8A 109.5 . .
C18 C8 H8A 109.5 . .
C7 C8 H8A 109.5 . .
O4 C9 N1 122.5(4) . .
O4 C9 C10 121.2(3) . .
N1 C9 C10 116.2(3) . .
C9 C10 C11 117.7(3) . .
C9 C10 H10A 107.9 . .
C11 C10 H10A 107.9 . .
C9 C10 H10B 107.9 . .
C11 C10 H10B 107.9 . .
H10A C10 H10B 107.2 . .
O1 C11 C18 114.7(3) . .
O1 C11 C10 104.8(3) . .
C18 C11 C10 109.8(3) . .
O1 C11 H11A 109.1 . .
C18 C11 H11A 109.1 . .
C10 C11 H11A 109.1 . .
O1 C12 C13 111.7(3) . .
O1 C12 H12A 109.3 . .
C13 C12 H12A 109.3 . .
O1 C12 H12B 109.3 . .
C13 C12 H12B 109.3 . .
H12A C12 H12B 107.9 . .
C14 C13 C12 122.5(4) . .
C14 C13 H13A 118.7 . .
C12 C13 H13A 118.7 . .
C13 C14 C15 122.9(4) . .
C13 C14 C19 122.4(4) . .
C15 C14 C19 114.6(3) . .
C14 C15 N2 110.8(3) . .
C14 C15 H15A 109.5 . .
N2 C15 H15A 109.5 . .
C14 C15 H15B 109.5 . .
N2 C15 H15B 109.5 . .
H15A C15 H15B 108.1 . .
N2 C16 C17 105.2(3) . .
N2 C16 H16A 110.7 . .
C17 C16 H16A 110.7 . .
N2 C16 H16B 110.7 . .
C17 C16 H16B 110.7 . .
H16A C16 H16B 108.8 . .
C16 C17 C7 102.5(3) . .
C16 C17 H17A 111.3 . .
C7 C17 H17A 111.3 . .
C16 C17 H17B 111.3 . .
C7 C17 H17B 111.3 . .
H17A C17 H17B 109.2 . .
C8 C18 C11 108.4(3) . .
C8 C18 C19 112.9(3) . .
C11 C18 C19 117.7(3) . .
C8 C18 H18A 105.6 . .
C11 C18 H18A 105.6 . .
C19 C18 H18A 105.6 . .
C14 C19 C18 114.1(3) . .
C14 C19 C20 109.9(3) . .
C18 C19 C20 106.2(3) . .
C14 C19 H19A 108.8 . .
C18 C19 H19A 108.8 . .
C20 C19 H19A 108.8 . .
C21 C20 C19 107.7(4) . .
C21 C20 H20A 110.2 . .
C19 C20 H20A 110.2 . .
C21 C20 H20B 110.2 . .
C19 C20 H20B 110.2 . .
H20A C20 H20B 108.5 . .
C20 C21 N2 110.7(3) . .
C20 C21 C7 115.9(3) . .
N2 C21 C7 105.3(3) . .
C20 C21 H21A 108.3 . .
N2 C21 H21A 108.3 . .
C7 C21 H21A 108.3 . .
O2 C22 H22A 109.5 . .
O2 C22 H22B 109.5 . .
H22A C22 H22B 109.5 . .
O2 C22 H22C 109.5 . .
H22A C22 H22C 109.5 . .
H22B C22 H22C 109.5 . .
O3 C23 H23A 109.5 . .
O3 C23 H23B 109.5 . .
H23A C23 H23B 109.5 . .
O3 C23 H23C 109.5 . .
H23A C23 H23C 109.5 . .
H23B C23 H23C 109.5 . .
O51 C24 O5 45.5(8) . .
O51 C24 O6 91.7(9) . .
O5 C24 O6 123.4(4) . .
O51 C24 O61 117.3(9) . .
O5 C24 O61 89.7(7) . .
O6 C24 O61 79.4(7) . .
O51 C24 C25 127.0(8) . .
O5 C24 C25 118.1(4) . .
O6 C24 C25 117.6(4) . .
O61 C24 C25 111.2(6) . .
N31 C25 N3 115.5(7) . .
N31 C25 C26 84.1(7) . .
N3 C25 C26 114.3(5) . .
N31 C25 C24 113.1(7) . .
N3 C25 C24 113.2(4) . .
C26 C25 C24 113.6(4) . .
N31 C25 C261 110.7(10) . .
N3 C25 C261 95.5(10) . .
C26 C25 C261 27.5(7) . .
C24 C25 C261 107.1(8) . .
N31 C25 H25B 108.6 . .
N3 C25 H25B 13.1 . .
C26 C25 H25B 126.2 . .
C24 C25 H25B 108.6 . .
C261 C25 H25B 108.6 . .
N31 C25 H25A 20.1 . .
N3 C25 H25A 105.0 . .
C26 C25 H25A 104.2 . .
C24 C25 H25A 105.3 . .
C261 C25 H25A 130.4 . .
H25B C25 H25A 95.2 . .
O9 N4 O8 119.7(10) . .
O9 N4 C30 120.9(11) . .
O8 N4 C30 119.1(9) . .
C27 N3 C25 124.3(4) . .
C27 N3 H3A 117.9 . .
C25 N3 H3A 117.9 . .
C25 C26 H26E 109.5 . .
C25 C26 H26A 109.5 . .
H26E C26 H26A 109.5 . .
C25 C26 H26B 109.5 . .
H26E C26 H26B 109.5 . .
H26A C26 H26B 109.5 . .
O7 C27 N3 123.3(7) . .
O7 C27 C28 121.1(7) . .
N3 C27 C28 115.6(5) . .
C33 C28 C29 116.9(7) . .
C33 C28 C27 126.9(6) . .
C29 C28 C27 116.2(6) . .
C30 C29 C28 118.6(6) . .
C30 C29 H29A 120.7 . .
C28 C29 H29A 120.7 . .
C31 C30 C29 123.9(7) . .
C31 C30 N4 117.6(9) . .
C29 C30 N4 118.5(8) . .
C30 C31 C32 117.9(7) . .
C30 C31 H31B 121.1 . .
C32 C31 H31B 121.1 . .
C31 C32 C33 120.2(6) . .
C31 C32 H32A 119.9 . .
C33 C32 H32A 119.9 . .
C32 C33 C28 122.4(6) . .
C32 C33 H33A 118.8 . .
C28 C33 H33A 118.8 . .
C25 C261 H26F 109.5 . .
C25 C261 H26C 109.5 . .
H26F C261 H26C 109.5 . .
C25 C261 H26D 109.5 . .
H26F C261 H26D 109.5 . .
H26C C261 H26D 109.5 . .
O91 N41 O81 138(3) . .
O91 N41 C301 117(3) . .
O81 N41 C301 100(2) . .
C25 N31 C271 121.5(12) . .
C25 N31 H25A 39.8 . .
C271 N31 H25A 89.7 . .
C25 N31 H31A 121.9 . .
C271 N31 H31A 116.6 . .
H25A N31 H31A 144.9 . .
O71 C271 N31 124(2) . .
O71 C271 C281 121.6(19) . 1_455
N31 C271 C281 114.8(12) . 1_455
O71 C271 H25A 104.7 . .
N31 C271 H25A 21.2 . .
C281 C271 H25A 132.2 1_455 .
C291 C281 C331 120.0 . .
C291 C281 C271 113.1(10) . 1_655
C331 C281 C271 126.8(10) . 1_655
C301 C291 C281 120.0 . .
C301 C291 H29B 120.0 . .
C281 C291 H29B 120.0 . .
C311 C301 C291 120.0 . .
C311 C301 N41 124.3(16) . .
C291 C301 N41 115.7(17) . .
C301 C311 C321 120.0 . .
C301 C311 H31C 120.0 . .
C321 C311 H31C 120.0 . .
C331 C321 C311 120.0 . .
C331 C321 H32B 120.0 . .
C311 C321 H32B 120.0 . .
C321 C331 C281 120.0 . .
C321 C331 H33B 120.0 . .
C281 C331 H33B 120.0 . .
C110 O110 H11D 109.5 . .
O110 C110 C120 114.0(5) . .
O110 C110 H11B 108.8 . .
C120 C110 H11B 108.8 . .
O110 C110 H11C 108.8 . .
C120 C110 H11C 108.8 . .
H11B C110 H11C 107.7 . .
C110 C120 C130 110.6(6) . .
C110 C120 H12C 109.5 . .
C130 C120 H12C 109.5 . .
C110 C120 H12D 109.5 . .
C130 C120 H12D 109.5 . .
H12C C120 H12D 108.1 . .
C120 C130 H13B 109.5 . .
C120 C130 H13C 109.5 . .
H13B C130 H13C 109.5 . .
C120 C130 H13D 109.5 . .
H13B C130 H13D 109.5 . .
H13C C130 H13D 109.5 . .
C112 O112 H112 109.5 . .
O112 C112 C122 123(3) . .
O112 C112 H11G 106.5 . .
C122 C112 H11G 106.5 . .
O112 C112 H11H 106.5 . .
C122 C112 H11H 106.5 . .
H11G C112 H11H 106.5 . .
C112 C122 C132 121(3) . .
C112 C122 H12G 107.1 . .
C132 C122 H12G 107.1 . .
C112 C122 H12H 107.1 . .
C132 C122 H12H 107.1 . .
H12G C122 H12H 106.8 . .
C122 C132 H13H 109.5 . .
C122 C132 H13I 109.5 . .
H13H C132 H13I 109.5 . .
C122 C132 H13J 109.5 . .
H13H C132 H13J 109.5 . .
H13I C132 H13J 109.5 . .

loop_
_geom_bond_atom_site_label_1
_geom_bond_atom_site_label_2
_geom_bond_distance
_geom_bond_site_symmetry_2
O1 C11 1.429(4) .
O1 C12 1.439(4) .
O2 C2 1.364(4) .
O2 C22 1.423(5) .
O3 C3 1.368(4) .
O3 C23 1.412(5) .
O4 C9 1.219(4) .
N1 C9 1.373(5) .
N1 C6 1.419(4) .
N1 C8 1.486(4) .
N2 C16 1.500(6) .
N2 C15 1.506(5) .
N2 C21 1.521(5) .
N2 H2A 0.9300 .
C1 C2 1.394(5) .
C1 C6 1.400(4) .
C1 H1A 0.9500 .
C2 C3 1.417(5) .
C3 C4 1.388(5) .
C4 C5 1.402(5) .
C4 H4A 0.9500 .
C5 C6 1.375(5) .
C5 C7 1.504(5) .
C7 C17 1.532(6) .
C7 C21 1.536(5) .
C7 C8 1.556(5) .
C8 C18 1.524(5) .
C8 H8A 1.0000 .
C9 C10 1.509(5) .
C10 C11 1.552(5) .
C10 H10A 0.9900 .
C10 H10B 0.9900 .
C11 C18 1.529(5) .
C11 H11A 1.0000 .
C12 C13 1.494(5) .
C12 H12A 0.9900 .
C12 H12B 0.9900 .
C13 C14 1.323(6) .
C13 H13A 0.9500 .
C14 C15 1.503(5) .
C14 C19 1.520(6) .
C15 H15A 0.9900 .
C15 H15B 0.9900 .
C16 C17 1.524(5) .
C16 H16A 0.9900 .
C16 H16B 0.9900 .
C17 H17A 0.9900 .
C17 H17B 0.9900 .
C18 C19 1.532(5) .
C18 H18A 1.0000 .
C19 C20 1.545(5) .
C19 H19A 1.0000 .
C20 C21 1.520(6) .
C20 H20A 0.9900 .
C20 H20B 0.9900 .
C21 H21A 1.0000 .
C22 H22A 0.9800 .
C22 H22B 0.9800 .
C22 H22C 0.9800 .
C23 H23A 0.9800 .
C23 H23B 0.9800 .
C23 H23C 0.9800 .
C24 O51 1.122(12) .
C24 O5 1.253(5) .
C24 O6 1.258(6) .
C24 O61 1.435(15) .
C24 C25 1.526(5) .
C25 N31 1.298(13) .
C25 N3 1.419(6) .
C25 C26 1.484(9) .
C25 C261 1.71(2) .
C25 H25B 1.0000 .
C25 H25A 0.9600 .
O7 C27 1.206(10) .
O8 N4 1.294(16) .
O9 N4 1.233(13) .
N4 C30 1.466(11) .
N3 C27 1.355(6) .
N3 H3A 0.8800 .
C26 H26E 0.9800 .
C26 H26A 0.9800 .
C26 H26B 0.9800 .
C27 C28 1.482(9) .
C28 C33 1.391(9) .
C28 C29 1.407(9) .
C29 C30 1.375(12) .
C29 H29A 0.9500 .
C30 C31 1.361(11) .
C31 C32 1.366(10) .
C31 H31B 0.9500 .
C32 C33 1.376(10) .
C32 H32A 0.9500 .
C33 H33A 0.9500 .
C261 H26F 0.9800 .
C261 H26C 0.9800 .
C261 H26D 0.9800 .
O71 C271 1.26(3) .
O81 N41 1.21(4) .
O91 N41 1.19(4) .
N41 C301 1.51(3) .
N31 C271 1.332(19) .
N31 H25A 0.5167 .
N31 H31A 0.9686 .
C271 C281 1.54(2) 1_455
C281 C291 1.3900 .
C281 C331 1.3900 .
C281 C271 1.54(2) 1_655
C291 C301 1.3900 .
C291 H29B 0.9500 .
C301 C311 1.3900 .
C311 C321 1.3900 .
C311 H31C 0.9500 .
C321 C331 1.3900 .
C321 H32B 0.9500 .
C331 H33B 0.9500 .
O110 C110 1.442(8) .
O110 H11D 0.8400 .
C110 C120 1.522(7) .
C110 H11B 0.9900 .
C110 H11C 0.9900 .
C120 C130 1.525(7) .
C120 H12C 0.9900 .
C120 H12D 0.9900 .
C130 H13B 0.9800 .
C130 H13C 0.9800 .
C130 H13D 0.9800 .
O112 C112 1.444(10) .
O112 H112 0.8400 .
C112 C122 1.524(8) .
C112 H11G 0.9900 .
C112 H11H 0.9900 .
C122 C132 1.524(8) .
C122 H12G 0.9900 .
C122 H12H 0.9900 .
C132 H13H 0.9800 .
C132 H13I 0.9800 .
C132 H13J 0.9800 .

loop_
_geom_hbond_atom_site_label_D
_geom_hbond_atom_site_label_H
_geom_hbond_atom_site_label_A
_geom_hbond_distance_DH
_geom_hbond_distance_HA
_geom_hbond_distance_DA
_geom_hbond_angle_DHA
_geom_hbond_site_symmetry_A
N2 H2A O51 0.93 1.68 2.595(13) 167.8 .
N2 H2A O5 0.93 1.77 2.658(5) 159.4 .
N3 H3A O6 0.88 2.12 2.897(6) 146.4 4_565
N31 H31A O61 0.97 1.97 2.882(19) 155.6 4_465
O110 H11D O5 0.84 1.96 2.801(5) 177.7 .
O112 H112 O51 0.84 2.09 2.83(4) 146.0 .

loop_
_geom_torsion_atom_site_label_1
_geom_torsion_atom_site_label_2
_geom_torsion_atom_site_label_3
_geom_torsion_atom_site_label_4
_geom_torsion
_geom_torsion_site_symmetry_1
_geom_torsion_site_symmetry_4
C22 O2 C2 C1 1.6(6) . .
C22 O2 C2 C3 -177.8(4) . .
C6 C1 C2 O2 -177.8(4) . .
C6 C1 C2 C3 1.6(6) . .
C23 O3 C3 C4 8.1(6) . .
C23 O3 C3 C2 -172.0(4) . .
O2 C2 C3 O3 -3.5(5) . .
C1 C2 C3 O3 177.0(4) . .
O2 C2 C3 C4 176.3(4) . .
C1 C2 C3 C4 -3.1(6) . .
O3 C3 C4 C5 -178.1(4) . .
C2 C3 C4 C5 2.1(6) . .
C3 C4 C5 C6 0.3(6) . .
C3 C4 C5 C7 -173.6(4) . .
C4 C5 C6 C1 -1.8(6) . .
C7 C5 C6 C1 173.1(4) . .
C4 C5 C6 N1 176.8(3) . .
C7 C5 C6 N1 -8.3(4) . .
C2 C1 C6 C5 0.8(6) . .
C2 C1 C6 N1 -177.6(4) . .
C9 N1 C6 C5 -153.7(4) . .
C8 N1 C6 C5 -5.0(4) . .
C9 N1 C6 C1 24.8(6) . .
C8 N1 C6 C1 173.5(4) . .
C6 C5 C7 C17 -103.2(4) . .
C4 C5 C7 C17 71.1(5) . .
C6 C5 C7 C21 141.3(3) . .
C4 C5 C7 C21 -44.4(6) . .
C6 C5 C7 C8 17.1(4) . .
C4 C5 C7 C8 -168.6(4) . .
C9 N1 C8 C18 41.8(5) . .
C6 N1 C8 C18 -108.8(3) . .
C9 N1 C8 C7 166.0(3) . .
C6 N1 C8 C7 15.4(4) . .
C5 C7 C8 N1 -18.9(4) . .
C17 C7 C8 N1 101.5(3) . .
C21 C7 C8 N1 -142.9(3) . .
C5 C7 C8 C18 98.8(3) . .
C17 C7 C8 C18 -140.8(3) . .
C21 C7 C8 C18 -25.1(4) . .
C6 N1 C9 O4 -23.9(6) . .
C8 N1 C9 O4 -169.7(4) . .
C6 N1 C9 C10 155.7(4) . .
C8 N1 C9 C10 10.0(5) . .
O4 C9 C10 C11 144.1(4) . .
N1 C9 C10 C11 -35.5(5) . .
C12 O1 C11 C18 -67.3(4) . .
C12 O1 C11 C10 172.3(3) . .
C9 C10 C11 O1 129.0(4) . .
C9 C10 C11 C18 5.4(5) . .
C11 O1 C12 C13 87.3(4) . .
O1 C12 C13 C14 -65.3(6) . .
C12 C13 C14 C15 178.6(4) . .
C12 C13 C14 C19 -1.5(6) . .
C13 C14 C15 N2 -126.7(4) . .
C19 C14 C15 N2 53.4(5) . .
C16 N2 C15 C14 76.4(5) . .
C21 N2 C15 C14 -45.1(5) . .
C15 N2 C16 C17 -140.9(3) . .
C21 N2 C16 C17 -15.8(4) . .
N2 C16 C17 C7 36.2(4) . .
C5 C7 C17 C16 -164.8(3) . .
C21 C7 C17 C16 -42.1(4) . .
C8 C7 C17 C16 81.1(4) . .
N1 C8 C18 C11 -70.6(3) . .
C7 C8 C18 C11 173.0(3) . .
N1 C8 C18 C19 157.2(3) . .
C7 C8 C18 C19 40.7(4) . .
O1 C11 C18 C8 -72.1(4) . .
C10 C11 C18 C8 45.6(4) . .
O1 C11 C18 C19 57.5(5) . .
C10 C11 C18 C19 175.2(3) . .
C13 C14 C19 C18 58.7(5) . .
C15 C14 C19 C18 -121.4(4) . .
C13 C14 C19 C20 177.8(4) . .
C15 C14 C19 C20 -2.3(5) . .
C8 C18 C19 C14 59.1(4) . .
C11 C18 C19 C14 -68.4(4) . .
C8 C18 C19 C20 -62.1(4) . .
C11 C18 C19 C20 170.4(3) . .
C14 C19 C20 C21 -55.2(4) . .
C18 C19 C20 C21 68.7(4) . .
C19 C20 C21 N2 63.6(4) . .
C19 C20 C21 C7 -56.2(4) . .
C16 N2 C21 C20 -136.6(3) . .
C15 N2 C21 C20 -12.4(4) . .
C16 N2 C21 C7 -10.7(4) . .
C15 N2 C21 C7 113.5(4) . .
C5 C7 C21 C20 -83.4(4) . .
C17 C7 C21 C20 155.2(3) . .
C8 C7 C21 C20 33.7(5) . .
C5 C7 C21 N2 154.0(3) . .
C17 C7 C21 N2 32.6(4) . .
C8 C7 C21 N2 -88.9(4) . .
O51 C24 C25 N31 46.6(14) . .
O5 C24 C25 N31 100.2(8) . .
O6 C24 C25 N31 -69.3(9) . .
O61 C24 C25 N31 -158.1(10) . .
O51 C24 C25 N3 -87.2(13) . .
O5 C24 C25 N3 -33.6(6) . .
O6 C24 C25 N3 156.9(5) . .
O61 C24 C25 N3 68.0(9) . .
O51 C24 C25 C26 140.3(13) . .
O5 C24 C25 C26 -166.1(6) . .
O6 C24 C25 C26 24.3(8) . .
O61 C24 C25 C26 -64.5(10) . .
O51 C24 C25 C261 168.8(15) . .
O5 C24 C25 C261 -137.6(10) . .
O6 C24 C25 C261 52.9(11) . .
O61 C24 C25 C261 -35.9(13) . .
N31 C25 N3 C27 -19.3(9) . .
C26 C25 N3 C27 -114.4(6) . .
C24 C25 N3 C27 113.4(5) . .
C261 C25 N3 C27 -135.3(8) . .
C25 N3 C27 O7 -3.7(10) . .
C25 N3 C27 C28 176.1(5) . .
O7 C27 C28 C33 176.5(9) . .
N3 C27 C28 C33 -3.3(9) . .
O7 C27 C28 C29 -1.8(10) . .
N3 C27 C28 C29 178.3(5) . .
C33 C28 C29 C30 0.1(9) . .
C27 C28 C29 C30 178.7(6) . .
C28 C29 C30 C31 2.4(10) . .
C28 C29 C30 N4 -177.7(8) . .
O9 N4 C30 C31 8.7(15) . .
O8 N4 C30 C31 -164.5(9) . .
O9 N4 C30 C29 -171.1(11) . .
O8 N4 C30 C29 15.6(13) . .
C29 C30 C31 C32 -3.7(11) . .
N4 C30 C31 C32 176.4(7) . .
C30 C31 C32 C33 2.5(10) . .
C31 C32 C33 C28 -0.1(10) . .
C29 C28 C33 C32 -1.2(10) . .
C27 C28 C33 C32 -179.6(6) . .
N3 C25 N31 C271 20.2(15) . .
C26 C25 N31 C271 134.4(13) . .
C24 C25 N31 C271 -112.5(12) . .
C261 C25 N31 C271 127.3(15) . .
C25 N31 C271 O71 -5(3) . .
C25 N31 C271 C281 173.7(10) . 1_455
C331 C281 C291 C301 0.0 . .
C271 C281 C291 C301 178.1(12) 1_655 .
C281 C291 C301 C311 0.0 . .
C281 C291 C301 N41 -177.2(18) . .
O91 N41 C301 C311 178(3) . .
O81 N41 C301 C311 -22(3) . .
O91 N41 C301 C291 -5(4) . .
O81 N41 C301 C291 155.1(17) . .
C291 C301 C311 C321 0.0 . .
N41 C301 C311 C321 177(2) . .
C301 C311 C321 C331 0.0 . .
C311 C321 C331 C281 0.0 . .
C291 C281 C331 C321 0.0 . .
C271 C281 C331 C321 -177.8(13) 1_655 .
O110 C110 C120 C130 -179.1(5) . .
O112 C112 C122 C132 147(4) . .
